data_7237002
loop_
_publ_author_name
'Smetana, Volodymyr'
'Mudryk, Yaroslav'
'Pecharsky, Vitalij K.'
'Mudring, Anja-Verena'

_publ_section_title
;
 Controlling magnetism via transition metal exchange in the series of
 intermetallics Eu(T1,T2)5In (T = Cu, Ag, Au)
;
_journal_issue 6
_journal_name_full 'Journal of Materials Chemistry C'
_journal_page_first 1353
_journal_paper_doi 10.1039/C7TC04964A
_journal_volume 6
_journal_year 2018
_chemical_formula_sum 'Au3.03 Cu1.97 Eu In'
_chemical_formula_weight 989.10
_space_group_IT_number 62
_space_group_name_Hall '-P 2ac 2n'
_space_group_name_H-M_alt 'P n m a'
_symmetry_cell_setting orthorhombic
_symmetry_space_group_name_H-M 'P n m a'
_atom_sites_solution_primary direct
_atom_sites_solution_secondary difmap
_audit_creation_method SHELXL-97
_audit_update_record
;
2017-08-01 deposited with the CCDC.
2017-12-18 downloaded from the CCDC.
;
_cell_angle_alpha 90.00
_cell_angle_beta 90.00
_cell_angle_gamma 90.00
_cell_formula_units_Z 4
_cell_length_a 8.8585(13)
_cell_length_b 5.3061(6)
_cell_length_c 11.0668(11)
_cell_measurement_reflns_used 3784
_cell_measurement_temperature 296(2)
_cell_measurement_theta_max 31.92
_cell_measurement_theta_min 2.95
_cell_volume 520.18(11)
_computing_structure_refinement 'SHELXL-97 (Sheldrick, 1997)'
_computing_structure_solution 'SHELXS-97 (Sheldrick, 1990)'
_diffrn_ambient_temperature 296(2)
_diffrn_measured_fraction_theta_full 0.989
_diffrn_measured_fraction_theta_max 0.989
_diffrn_measurement_device_type 'Bruker Venture'
_diffrn_radiation_monochromator graphite
_diffrn_radiation_source 'fine-focus sealed tube'
_diffrn_radiation_type MoK\a
_diffrn_radiation_wavelength 0.71073
_diffrn_reflns_av_R_equivalents 0.0512
_diffrn_reflns_av_sigmaI/netI 0.0532
_diffrn_reflns_limit_h_max 13
_diffrn_reflns_limit_h_min -9
_diffrn_reflns_limit_k_max 7
_diffrn_reflns_limit_k_min -6
_diffrn_reflns_limit_l_max 16
_diffrn_reflns_limit_l_min -15
_diffrn_reflns_number 3784
_diffrn_reflns_theta_full 31.92
_diffrn_reflns_theta_max 31.92
_diffrn_reflns_theta_min 2.95
_exptl_absorpt_coefficient_mu 109.121
_exptl_absorpt_correction_T_max 0.013
_exptl_absorpt_correction_T_min 0.01
_exptl_absorpt_correction_type empirical
_exptl_absorpt_process_details 'Blessing, 1995'
_exptl_crystal_density_diffrn 12.630
_exptl_crystal_density_method 'not measured'
_exptl_crystal_description 'irregular fragment'
_exptl_crystal_F_000 1635
_exptl_crystal_size_max 0.1
_exptl_crystal_size_mid 0.1
_exptl_crystal_size_min 0.1
_refine_diff_density_max 2.869
_refine_diff_density_min -2.824
_refine_diff_density_rms 0.689
_refine_ls_extinction_coef 0.00164(7)
_refine_ls_extinction_expression Fc^*^=kFc[1+0.001xFc^2^\l^3^/sin(2\q)]^-1/4^
_refine_ls_extinction_method SHELXL
_refine_ls_goodness_of_fit_ref 1.000
_refine_ls_matrix_type full
_refine_ls_number_parameters 44
_refine_ls_number_reflns 935
_refine_ls_number_restraints 0
_refine_ls_restrained_S_all 1.000
_refine_ls_R_factor_all 0.0483
_refine_ls_R_factor_gt 0.0313
_refine_ls_shift/su_max 0.000
_refine_ls_shift/su_mean 0.000
_refine_ls_structure_factor_coef Fsqd
_refine_ls_weighting_details 'calc w=1/[\s^2^(Fo^2^)+(0.0175P)^2^+0.0000P] where P=(Fo^2^+2Fc^2^)/3'
_refine_ls_weighting_scheme calc
_refine_ls_wR_factor_gt 0.0547
_refine_ls_wR_factor_ref 0.0594
_reflns_number_gt 731
_reflns_number_total 935
_reflns_threshold_expression >2sigma(I)
_cod_data_source_file c7tc04964a2.cif
_cod_data_source_block af3
_cod_original_sg_symbol_H-M Pnma
_cod_database_code 7237002

loop_
_symmetry_equiv_pos_as_xyz
'x, y, z'
'-x+1/2, -y, z+1/2'
'-x, y+1/2, -z'
'x+1/2, -y+1/2, -z+1/2'
'-x, -y, -z'
'x-1/2, y, -z-1/2'
'x, -y-1/2, z'
'-x-1/2, y-1/2, z-1/2'

loop_
_atom_site_label
_atom_site_type_symbol
_atom_site_fract_x
_atom_site_fract_y
_atom_site_fract_z
_atom_site_U_iso_or_equiv
_atom_site_adp_type
_atom_site_occupancy
_atom_site_symmetry_multiplicity
_atom_site_calc_flag
_atom_site_refinement_flags
Eu1 Eu 0.24352(9) 0.2500 0.56158(6) 0.01033(19) Uani 1 2 d S
In2 In 0.35307(12) 0.2500 0.85435(8) 0.0076(2) Uani 1 2 d S
Au3 Au 0.43199(11) 0.50730(14) 0.30424(7) 0.0117(3) Uani 0.239(3) 1 d P
Cu3 Cu 0.43199(11) 0.50730(14) 0.30424(7) 0.0117(3) Uani 0.761(3) 1 d P
Au4 Au 0.08346(7) 0.2500 0.01423(5) 0.0112(2) Uani 0.950(4) 2 d SP
Cu4 Cu 0.08346(7) 0.2500 0.01423(5) 0.0112(2) Uani 0.050(4) 2 d SP
Au5 Au 0.18653(9) 0.2500 0.25218(7) 0.0106(3) Uani 0.604(4) 2 d SP
Cu5 Cu 0.18653(9) 0.2500 0.25218(7) 0.0106(3) Uani 0.396(4) 2 d SP
Au6 Au 0.44266(8) 0.2500 0.09043(5) 0.01532(18) Uani 1 2 d S

loop_
_atom_site_aniso_label
_atom_site_aniso_U_11
_atom_site_aniso_U_22
_atom_site_aniso_U_33
_atom_site_aniso_U_23
_atom_site_aniso_U_13
_atom_site_aniso_U_12
Eu1 0.0103(4) 0.0105(4) 0.0102(4) 0.000 -0.0008(3) 0.000
In2 0.0082(5) 0.0097(5) 0.0050(4) 0.000 -0.0004(4) 0.000
Au3 0.0156(6) 0.0100(5) 0.0097(4) -0.0030(3) -0.0006(3) 0.0008(3)
Cu3 0.0156(6) 0.0100(5) 0.0097(4) -0.0030(3) -0.0006(3) 0.0008(3)
Au4 0.0150(4) 0.0115(3) 0.0072(3) 0.000 0.0013(2) 0.000
Cu4 0.0150(4) 0.0115(3) 0.0072(3) 0.000 0.0013(2) 0.000
Au5 0.0072(4) 0.0141(4) 0.0105(4) 0.000 0.0001(3) 0.000
Cu5 0.0072(4) 0.0141(4) 0.0105(4) 0.000 0.0001(3) 0.000
Au6 0.0169(4) 0.0217(3) 0.0074(3) 0.000 -0.0001(2) 0.000

loop_
_atom_type_symbol
_atom_type_description
_atom_type_scat_dispersion_real
_atom_type_scat_dispersion_imag
_atom_type_scat_source
Cu Cu 0.3201 1.2651 'International Tables Vol C Tables 4.2.6.8 and 6.1.1.4'
In In -0.7276 1.3100 'International Tables Vol C Tables 4.2.6.8 and 6.1.1.4'
Eu Eu -0.1578 3.6682 'International Tables Vol C Tables 4.2.6.8 and 6.1.1.4'
Au Au -2.0133 8.8022 'International Tables Vol C Tables 4.2.6.8 and 6.1.1.4'

loop_
_geom_angle_atom_site_label_1
_geom_angle_atom_site_label_2
_geom_angle_atom_site_label_3
_geom_angle
_geom_angle_site_symmetry_1
_geom_angle_site_symmetry_3
Cu4 Eu1 Au4 0.00(2) 2_565 2_565
Cu4 Eu1 Cu4 117.19(3) 2_565 2
Au4 Eu1 Cu4 117.19(3) 2_565 2
Cu4 Eu1 Au4 117.19(3) 2_565 2
Au4 Eu1 Au4 117.19(3) 2_565 2
Cu4 Eu1 Au4 0.00(2) 2 2
Cu4 Eu1 Cu4 58.652(17) 2_565 6_656
Au4 Eu1 Cu4 58.652(17) 2_565 6_656
Cu4 Eu1 Cu4 58.652(17) 2 6_656
Au4 Eu1 Cu4 58.652(17) 2 6_656
Cu4 Eu1 Au4 58.652(17) 2_565 6_656
Au4 Eu1 Au4 58.652(17) 2_565 6_656
Cu4 Eu1 Au4 58.652(17) 2 6_656
Au4 Eu1 Au4 58.652(17) 2 6_656
Cu4 Eu1 Au4 0.000(19) 6_656 6_656
Cu4 Eu1 Au6 175.72(3) 2_565 2
Au4 Eu1 Au6 175.72(3) 2_565 2
Cu4 Eu1 Au6 63.577(17) 2 2
Au4 Eu1 Au6 63.577(17) 2 2
Cu4 Eu1 Au6 122.224(17) 6_656 2
Au4 Eu1 Au6 122.224(17) 6_656 2
Cu4 Eu1 Au6 63.577(17) 2_565 2_565
Au4 Eu1 Au6 63.577(17) 2_565 2_565
Cu4 Eu1 Au6 175.72(3) 2 2_565
Au4 Eu1 Au6 175.72(3) 2 2_565
Cu4 Eu1 Au6 122.224(17) 6_656 2_565
Au4 Eu1 Au6 122.224(17) 6_656 2_565
Au6 Eu1 Au6 115.32(3) 2 2_565
Cu4 Eu1 Au6 109.085(19) 2_565 6_556
Au4 Eu1 Au6 109.085(19) 2_565 6_556
Cu4 Eu1 Au6 109.085(19) 2 6_556
Au4 Eu1 Au6 109.085(19) 2 6_556
Cu4 Eu1 Au6 132.17(3) 6_656 6_556
Au4 Eu1 Au6 132.17(3) 6_656 6_556
Au6 Eu1 Au6 67.054(19) 2 6_556
Au6 Eu1 Au6 67.054(19) 2_565 6_556
Cu4 Eu1 Cu3 92.051(19) 2_565 2_565
Au4 Eu1 Cu3 92.051(19) 2_565 2_565
Cu4 Eu1 Cu3 133.64(2) 2 2_565
Au4 Eu1 Cu3 133.64(2) 2 2_565
Cu4 Eu1 Cu3 131.32(3) 6_656 2_565
Au4 Eu1 Cu3 131.32(3) 6_656 2_565
Au6 Eu1 Cu3 89.97(3) 2 2_565
Au6 Eu1 Cu3 49.596(18) 2_565 2_565
Au6 Eu1 Cu3 92.02(3) 6_556 2_565
Cu4 Eu1 Au3 92.051(19) 2_565 2_565
Au4 Eu1 Au3 92.051(19) 2_565 2_565
Cu4 Eu1 Au3 133.64(2) 2 2_565
Au4 Eu1 Au3 133.64(2) 2 2_565
Cu4 Eu1 Au3 131.32(3) 6_656 2_565
Au4 Eu1 Au3 131.32(3) 6_656 2_565
Au6 Eu1 Au3 89.97(3) 2 2_565
Au6 Eu1 Au3 49.596(18) 2_565 2_565
Au6 Eu1 Au3 92.02(3) 6_556 2_565
Cu3 Eu1 Au3 0.00(3) 2_565 2_565
Cu4 Eu1 Cu3 133.64(2) 2_565 8_656
Au4 Eu1 Cu3 133.64(2) 2_565 8_656
Cu4 Eu1 Cu3 92.051(19) 2 8_656
Au4 Eu1 Cu3 92.051(19) 2 8_656
Cu4 Eu1 Cu3 131.32(3) 6_656 8_656
Au4 Eu1 Cu3 131.32(3) 6_656 8_656
Au6 Eu1 Cu3 49.597(19) 2 8_656
Au6 Eu1 Cu3 89.97(3) 2_565 8_656
Au6 Eu1 Cu3 92.02(3) 6_556 8_656
Cu3 Eu1 Cu3 45.08(3) 2_565 8_656
Au3 Eu1 Cu3 45.08(3) 2_565 8_656
Au6 In2 Cu3 115.96(4) 1_556 8_656
Au6 In2 Au3 115.96(4) 1_556 8_656
Cu3 In2 Au3 0.00(3) 8_656 8_656
Au6 In2 Cu3 115.96(4) 1_556 2_565
Cu3 In2 Cu3 52.96(4) 8_656 2_565
Au3 In2 Cu3 52.96(4) 8_656 2_565
Au6 In2 Au3 115.96(4) 1_556 2_565
Cu3 In2 Au3 52.96(4) 8_656 2_565
Au3 In2 Au3 52.96(4) 8_656 2_565
Cu3 In2 Au3 0.000(19) 2_565 2_565
Au6 In2 Cu3 112.91(4) 1_556 3_646
Cu3 In2 Cu3 105.10(3) 8_656 3_646
Au3 In2 Cu3 105.10(3) 8_656 3_646
Cu3 In2 Cu3 131.12(4) 2_565 3_646
Au3 In2 Cu3 131.12(4) 2_565 3_646
Au6 In2 Au3 112.91(4) 1_556 5_666
Cu3 In2 Au3 131.12(4) 8_656 5_666
Au3 In2 Au3 131.12(4) 8_656 5_666
Cu3 In2 Au3 105.10(3) 2_565 5_666
Au3 In2 Au3 105.10(3) 2_565 5_666
Cu3 In2 Au3 52.88(4) 3_646 5_666
Au6 In2 Au3 112.91(4) 1_556 3_646
Cu3 In2 Au3 105.10(3) 8_656 3_646
Au3 In2 Au3 105.10(3) 8_656 3_646
Cu3 In2 Au3 131.12(4) 2_565 3_646
Au3 In2 Au3 131.12(4) 2_565 3_646
Cu3 In2 Au3 0.00(4) 3_646 3_646
Au3 In2 Au3 52.88(4) 5_666 3_646
Au6 In2 Cu3 112.91(4) 1_556 5_666
Cu3 In2 Cu3 131.12(4) 8_656 5_666
Au3 In2 Cu3 131.12(4) 8_656 5_666
Cu3 In2 Cu3 105.10(3) 2_565 5_666
Au3 In2 Cu3 105.10(3) 2_565 5_666
Cu3 In2 Cu3 52.88(4) 3_646 5_666
Au3 In2 Cu3 0.00(2) 5_666 5_666
Au3 In2 Cu3 52.88(4) 3_646 5_666
Au6 In2 Cu5 114.05(2) 1_556 2
Cu3 In2 Cu5 54.02(3) 8_656 2
Au3 In2 Cu5 54.02(3) 8_656 2
Cu3 In2 Cu5 103.11(4) 2_565 2
Au3 In2 Cu5 103.11(4) 2_565 2
Cu3 In2 Cu5 55.71(3) 3_646 2
Au3 In2 Cu5 104.47(4) 5_666 2
Au3 In2 Cu5 55.71(3) 3_646 2
Cu3 In2 Cu5 104.47(4) 5_666 2
Au6 In2 Au5 114.05(2) 1_556 2
Cu3 In2 Au5 54.02(3) 8_656 2
Au3 In2 Au5 54.02(3) 8_656 2
Cu3 In2 Au5 103.11(4) 2_565 2
Au3 In2 Au5 103.11(4) 2_565 2
Cu3 In2 Au5 55.71(3) 3_646 2
Au3 In2 Au5 104.47(4) 5_666 2
Au3 In2 Au5 55.71(3) 3_646 2
Cu3 In2 Au5 104.47(4) 5_666 2
Cu5 In2 Au5 0.00(3) 2 2
Au6 In2 Cu5 114.05(2) 1_556 2_565
Cu3 In2 Cu5 103.11(4) 8_656 2_565
Au3 In2 Cu5 103.11(4) 8_656 2_565
Cu3 In2 Cu5 54.02(3) 2_565 2_565
Au3 In2 Cu5 54.02(3) 2_565 2_565
Cu3 In2 Cu5 104.47(4) 3_646 2_565
Au3 In2 Cu5 55.71(3) 5_666 2_565
Au3 In2 Cu5 104.47(4) 3_646 2_565
Cu3 In2 Cu5 55.71(3) 5_666 2_565
Cu5 In2 Cu5 131.90(4) 2 2_565
Au5 In2 Cu5 131.90(4) 2 2_565
Cu3 Au3 Au3 0.00(6) 7_575 7_575
Cu3 Au3 Au5 121.26(2) 7_575 .
Au3 Au3 Au5 121.26(2) 7_575 .
Cu3 Au3 Cu4 61.050(18) 7_575 2_565
Au3 Au3 Cu4 61.050(18) 7_575 2_565
Au5 Au3 Cu4 113.57(4) . 2_565
Cu3 Au3 Au4 61.050(18) 7_575 2_565
Au3 Au3 Au4 61.050(18) 7_575 2_565
Au5 Au3 Au4 113.57(4) . 2_565
Cu4 Au3 Au4 0.00(3) 2_565 2_565
Cu3 Au3 Cu5 120.26(2) 7_575 6_656
Au3 Au3 Cu5 120.26(2) 7_575 6_656
Au5 Au3 Cu5 112.08(3) . 6_656
Cu4 Au3 Cu5 119.22(4) 2_565 6_656
Au4 Au3 Cu5 119.22(4) 2_565 6_656
Cu3 Au3 Au5 120.26(2) 7_575 6_656
Au3 Au3 Au5 120.26(2) 7_575 6_656
Au5 Au3 Au5 112.08(3) . 6_656
Cu4 Au3 Au5 119.22(4) 2_565 6_656
Au4 Au3 Au5 119.22(4) 2_565 6_656
Cu5 Au3 Au5 0.00(3) 6_656 6_656
Cu3 Au3 Cu3 180.00(11) 7_575 7_565
Au3 Au3 Cu3 180.00(11) 7_575 7_565
Au5 Au3 Cu3 58.74(2) . 7_565
Cu4 Au3 Cu3 118.950(18) 2_565 7_565
Au4 Au3 Cu3 118.950(18) 2_565 7_565
Cu5 Au3 Cu3 59.74(2) 6_656 7_565
Au5 Au3 Cu3 59.74(2) 6_656 7_565
Cu3 Au3 Au3 180.00(11) 7_575 7_565
Au3 Au3 Au3 180.00(11) 7_575 7_565
Au5 Au3 Au3 58.74(2) . 7_565
Cu4 Au3 Au3 118.950(18) 2_565 7_565
Au4 Au3 Au3 118.950(18) 2_565 7_565
Cu5 Au3 Au3 59.74(2) 6_656 7_565
Au5 Au3 Au3 59.74(2) 6_656 7_565
Cu3 Au3 Au3 0.00(5) 7_565 7_565
Cu3 Au3 Au6 119.965(18) 7_575 .
Au3 Au3 Au6 119.965(18) 7_575 .
Au5 Au3 Au6 65.16(3) . .
Cu4 Au3 Au6 178.61(4) 2_565 .
Au4 Au3 Au6 178.61(4) 2_565 .
Cu5 Au3 Au6 61.31(3) 6_656 .
Au5 Au3 Au6 61.31(3) 6_656 .
Cu3 Au3 Au6 60.035(18) 7_565 .
Au3 Au3 Au6 60.035(18) 7_565 .
Cu3 Au3 Cu4 119.471(17) 7_575 6_656
Au3 Au3 Cu4 119.471(17) 7_575 6_656
Au5 Au3 Cu4 107.63(3) . 6_656
Cu4 Au3 Cu4 68.32(2) 2_565 6_656
Au4 Au3 Cu4 68.32(2) 2_565 6_656
Cu5 Au3 Cu4 61.08(3) 6_656 6_656
Au5 Au3 Cu4 61.08(3) 6_656 6_656
Cu3 Au3 Cu4 60.529(17) 7_565 6_656
Au3 Au3 Cu4 60.529(17) 7_565 6_656
Au6 Au3 Cu4 111.36(3) . 6_656
Cu3 Au4 Au3 0.000(16) 8_655 8_655
Cu3 Au4 Cu3 57.90(4) 8_655 2_564
Au3 Au4 Cu3 57.90(4) 8_655 2_564
Cu3 Au4 Au3 57.90(4) 8_655 2_564
Au3 Au4 Au3 57.90(4) 8_655 2_564
Cu3 Au4 Au3 0.00(5) 2_564 2_564
Cu3 Au4 Cu3 147.74(3) 8_655 6_556
Au3 Au4 Cu3 147.74(3) 8_655 6_556
Cu3 Au4 Cu3 111.68(2) 2_564 6_556
Au3 Au4 Cu3 111.68(2) 2_564 6_556
Cu3 Au4 Au3 147.74(3) 8_655 6_556
Au3 Au4 Au3 147.74(3) 8_655 6_556
Cu3 Au4 Au3 111.68(2) 2_564 6_556
Au3 Au4 Au3 111.68(2) 2_564 6_556
Cu3 Au4 Au3 0.00(4) 6_556 6_556
Cu3 Au4 Cu3 111.68(2) 8_655 4_455
Au3 Au4 Cu3 111.68(2) 8_655 4_455
Cu3 Au4 Cu3 147.74(3) 2_564 4_455
Au3 Au4 Cu3 147.74(3) 2_564 4_455
Cu3 Au4 Cu3 58.94(3) 6_556 4_455
Au3 Au4 Cu3 58.94(3) 6_556 4_455
Cu3 Au4 Au3 111.68(2) 8_655 4_455
Au3 Au4 Au3 111.68(2) 8_655 4_455
Cu3 Au4 Au3 147.74(3) 2_564 4_455
Au3 Au4 Au3 147.74(3) 2_564 4_455
Cu3 Au4 Au3 58.94(3) 6_556 4_455
Au3 Au4 Au3 58.94(3) 6_556 4_455
Cu3 Au4 Au3 0.00(4) 4_455 4_455
Cu3 Au4 Au5 147.37(2) 8_655 .
Au3 Au4 Au5 147.37(2) 8_655 .
Cu3 Au4 Au5 147.37(2) 2_564 .
Au3 Au4 Au5 147.37(2) 2_564 .
Cu3 Au4 Au5 58.29(3) 6_556 .
Au3 Au4 Au5 58.29(3) 6_556 .
Cu3 Au4 Au5 58.29(3) 4_455 .
Au3 Au4 Au5 58.29(3) 4_455 .
Cu3 Au4 In2 61.40(3) 8_655 1_554
Au3 Au4 In2 61.40(3) 8_655 1_554
Cu3 Au4 In2 61.40(3) 2_564 1_554
Au3 Au4 In2 61.40(3) 2_564 1_554
Cu3 Au4 In2 145.03(2) 6_556 1_554
Au3 Au4 In2 145.03(2) 6_556 1_554
Cu3 Au4 In2 145.03(2) 4_455 1_554
Au3 Au4 In2 145.03(2) 4_455 1_554
Au5 Au4 In2 107.41(3) . 1_554
Cu3 Au4 Cu4 57.62(2) 8_655 5
Au3 Au4 Cu4 57.62(2) 8_655 5
Cu3 Au4 Cu4 107.79(3) 2_564 5
Au3 Au4 Cu4 107.79(3) 2_564 5
Cu3 Au4 Cu4 105.54(3) 6_556 5
Au3 Au4 Cu4 105.54(3) 6_556 5
Cu3 Au4 Cu4 54.06(2) 4_455 5
Au3 Au4 Cu4 54.06(2) 4_455 5
Au5 Au4 Cu4 104.84(2) . 5
In2 Au4 Cu4 109.13(2) 1_554 5
Au3 Au5 Cu3 62.51(4) . 7_565
Au3 Au5 Au3 62.51(4) . 7_565
Cu3 Au5 Au3 0.00(4) 7_565 7_565
Au3 Au5 Cu3 178.87(3) . 4_455
Cu3 Au5 Cu3 118.48(3) 7_565 4_455
Au3 Au5 Cu3 118.48(3) 7_565 4_455
Au3 Au5 Au3 178.87(3) . 4_455
Cu3 Au5 Au3 118.48(3) 7_565 4_455
Au3 Au5 Au3 118.48(3) 7_565 4_455
Cu3 Au5 Au3 0.00(5) 4_455 4_455
Au3 Au5 Cu3 118.48(3) . 6_556
Cu3 Au5 Cu3 178.87(3) 7_565 6_556
Au3 Au5 Cu3 178.87(3) 7_565 6_556
Cu3 Au5 Cu3 60.53(4) 4_455 6_556
Au3 Au5 Cu3 60.53(4) 4_455 6_556
Au3 Au5 Au3 118.48(3) . 6_556
Cu3 Au5 Au3 178.87(3) 7_565 6_556
Au3 Au5 Au3 178.87(3) 7_565 6_556
Cu3 Au5 Au3 60.53(4) 4_455 6_556
Au3 Au5 Au3 60.53(4) 4_455 6_556
Cu3 Au5 Au3 0.00(4) 6_556 6_556
Au3 Au5 Au6 120.39(3) . 6_556
Cu3 Au5 Au6 120.39(3) 7_565 6_556
Au3 Au5 Au6 120.39(3) 7_565 6_556
Cu3 Au5 Au6 59.78(3) 4_455 6_556
Au3 Au5 Au6 59.78(3) 4_455 6_556
Cu3 Au5 Au6 59.78(3) 6_556 6_556
Au3 Au5 Au6 59.78(3) 6_556 6_556
Au3 Au5 Au4 118.53(3) . .
Cu3 Au5 Au4 118.53(3) 7_565 .
Au3 Au5 Au4 118.53(3) 7_565 .
Cu3 Au5 Au4 60.63(3) 4_455 .
Au3 Au5 Au4 60.63(3) 4_455 .
Cu3 Au5 Au4 60.63(3) 6_556 .
Au3 Au5 Au4 60.63(3) 6_556 .
Au6 Au5 Au4 109.76(3) 6_556 .
Au3 Au5 Au6 59.13(3) . .
Cu3 Au5 Au6 59.13(3) 7_565 .
Au3 Au5 Au6 59.13(3) 7_565 .
Cu3 Au5 Au6 120.71(3) 4_455 .
Au3 Au5 Au6 120.71(3) 4_455 .
Cu3 Au5 Au6 120.71(3) 6_556 .
Au3 Au5 Au6 120.71(3) 6_556 .
Au6 Au5 Au6 179.39(4) 6_556 .
Au4 Au5 Au6 70.85(3) . .
In2 Au6 Au3 144.91(3) 1_554 .
In2 Au6 Cu3 144.91(3) 1_554 7_565
Au3 Au6 Cu3 59.93(4) . 7_565
In2 Au6 Au3 144.91(3) 1_554 7_565
Au3 Au6 Au3 59.93(4) . 7_565
Cu3 Au6 Au3 0.00(5) 7_565 7_565
In2 Au6 Cu5 145.77(4) 1_554 6_656
Au3 Au6 Cu5 58.91(3) . 6_656
Cu3 Au6 Cu5 58.91(3) 7_565 6_656
Au3 Au6 Cu5 58.91(3) 7_565 6_656
In2 Au6 Au5 145.77(4) 1_554 6_656
Au3 Au6 Au5 58.91(3) . 6_656
Cu3 Au6 Au5 58.91(3) 7_565 6_656
Au3 Au6 Au5 58.91(3) 7_565 6_656
Cu5 Au6 Au5 0.00(2) 6_656 6_656
In2 Au6 Au5 111.38(4) 1_554 .
Au3 Au6 Au5 55.71(3) . .
Cu3 Au6 Au5 55.71(3) 7_565 .
Au3 Au6 Au5 55.71(3) 7_565 .
Cu5 Au6 Au5 102.85(2) 6_656 .
Au5 Au6 Au5 102.85(2) 6_656 .
In2 Au6 Eu1 75.53(2) 1_554 2_554
Au3 Au6 Eu1 119.46(3) . 2_554
Cu3 Au6 Eu1 69.38(2) 7_565 2_554
Au3 Au6 Eu1 69.38(2) 7_565 2_554
Cu5 Au6 Eu1 118.209(17) 6_656 2_554
Au5 Au6 Eu1 118.209(17) 6_656 2_554
Au5 Au6 Eu1 69.55(2) . 2_554
In2 Au6 Eu1 75.53(2) 1_554 2_564
Au3 Au6 Eu1 69.38(2) . 2_564
Cu3 Au6 Eu1 119.46(3) 7_565 2_564
Au3 Au6 Eu1 119.46(3) 7_565 2_564
Cu5 Au6 Eu1 118.208(17) 6_656 2_564
Au5 Au6 Eu1 118.208(17) 6_656 2_564
Au5 Au6 Eu1 69.55(2) . 2_564
Eu1 Au6 Eu1 115.32(3) 2_554 2_564
In2 Au6 Eu1 74.64(3) 1_554 6_656
Au3 Au6 Eu1 119.43(3) . 6_656
Cu3 Au6 Eu1 119.43(3) 7_565 6_656
Au3 Au6 Eu1 119.43(3) 7_565 6_656
Cu5 Au6 Eu1 71.14(3) 6_656 6_656
Au5 Au6 Eu1 71.14(3) 6_656 6_656
Au5 Au6 Eu1 173.99(3) . 6_656
Eu1 Au6 Eu1 112.946(19) 2_554 6_656
Eu1 Au6 Eu1 112.946(19) 2_564 6_656

loop_
_geom_bond_atom_site_label_1
_geom_bond_atom_site_label_2
_geom_bond_distance
_geom_bond_site_symmetry_2
Eu1 Cu4 3.1084(6) 2_565
Eu1 Au4 3.1084(6) 2_565
Eu1 Cu4 3.1084(6) 2
Eu1 Au4 3.1084(6) 2
Eu1 Cu4 3.1261(11) 6_656
Eu1 Au4 3.1261(11) 6_656
Eu1 Au6 3.1402(6) 2
Eu1 Au6 3.1402(6) 2_565
Eu1 Au6 3.1517(10) 6_556
Eu1 Cu3 3.3596(11) 2_565
Eu1 Au3 3.3596(11) 2_565
Eu1 Cu3 3.3596(11) 8_656
In2 Au6 2.7305(11) 1_556
In2 Cu3 2.8884(14) 8_656
In2 Au3 2.8884(14) 8_656
In2 Cu3 2.8884(13) 2_565
In2 Au3 2.8884(13) 2_565
In2 Cu3 2.8920(13) 3_646
In2 Au3 2.8920(13) 5_666
In2 Au3 2.8920(13) 3_646
In2 Cu3 2.8920(13) 5_666
In2 Cu5 2.9052(6) 2
In2 Au5 2.9052(6) 2
In2 Cu5 2.9052(6) 2_565
Au3 Cu3 2.5755(15) 7_575
Au3 Au3 2.5755(15) 7_575
Au3 Au5 2.6313(12) .
Au3 Cu4 2.6604(9) 2_565
Au3 Au4 2.6604(9) 2_565
Au3 Cu5 2.7089(12) 6_656
Au3 Au5 2.7089(12) 6_656
Au3 Cu3 2.7306(16) 7_565
Au3 Au3 2.7306(16) 7_565
Au3 Au6 2.7334(9) .
Au3 Cu4 2.7750(10) 6_656
Au4 Cu3 2.6604(9) 8_655
Au4 Au3 2.6604(9) 8_655
Au4 Cu3 2.6604(9) 2_564
Au4 Au3 2.6604(9) 2_564
Au4 Cu3 2.7750(10) 6_556
Au4 Au3 2.7750(10) 6_556
Au4 Cu3 2.7750(10) 4_455
Au4 Au3 2.7750(10) 4_455
Au4 Au5 2.7871(10) .
Au4 In2 2.9723(12) 1_554
Au4 Cu4 3.0536(7) 5
Au5 Cu3 2.6313(12) 7_565
Au5 Au3 2.6313(12) 7_565
Au5 Cu3 2.7089(12) 4_455
Au5 Au3 2.7089(12) 4_455
Au5 Cu3 2.7089(12) 6_556
Au5 Au3 2.7089(12) 6_556
Au5 Au6 2.7751(10) 6_556
Au5 Au6 2.8900(10) .
Au6 In2 2.7305(11) 1_554
Au6 Cu3 2.7334(9) 7_565
Au6 Au3 2.7334(9) 7_565
Au6 Cu5 2.7751(10) 6_656
Au6 Au5 2.7751(10) 6_656
Au6 Eu1 3.1402(6) 2_554
Au6 Eu1 3.1402(6) 2_564
Au6 Eu1 3.1517(10) 6_656
